data_4502335
loop_
_publ_author_name
'Cheney, Miranda L.'
'Shan, Ning'
'Healey, Elisabeth R.'
'Hanna, Mazen'
'Wojtas, Lukasz'
'Zaworotko, Michael J.'
'Sava, Vasyl'
'Song, Shijie'
'Sanchez-Ramos, Juan R.'

_publ_section_title
;
 Effects of Crystal Form on Solubility and Pharmacokinetics: A Crystal
 Engineering Case Study of Lamotrigine
;
_journal_issue 1
_journal_name_full 'Crystal Growth &amp; Design'
_journal_page_first 394
_journal_paper_doi 10.1021/cg901010v
_journal_volume 10
_journal_year 2010
_chemical_formula_moiety
;
 C9 H8 Cl2 N5, C3 H4 O2
;
_chemical_formula_sum 'C12 H12 Cl2 N5 O2'
_chemical_formula_weight 329.17
_chemical_name_common 6
_chemical_name_systematic
; 
 Lamotrigine adipate
;
_space_group_IT_number 14
_symmetry_cell_setting monoclinic
_symmetry_space_group_name_Hall '-P 2ybc'
_symmetry_space_group_name_H-M 'P 1 21/c 1'
_atom_sites_solution_hydrogens geom
_atom_sites_solution_primary direct
_atom_sites_solution_secondary difmap
_cell_angle_alpha 90.00
_cell_angle_beta 96.755(4)
_cell_angle_gamma 90.00
_cell_formula_units_Z 4
_cell_length_a 13.068(3)
_cell_length_b 7.498(2)
_cell_length_c 14.069(3)
_cell_measurement_reflns_used 3852
_cell_measurement_temperature 100(2)
_cell_measurement_theta_max 56.707
_cell_measurement_theta_min 6.166
_cell_volume 1369.0(6)
_computing_cell_refinement 'SAINT (Bruker, 2002)'
_computing_data_collection 'SMART (Bruker, 2002)'
_computing_data_reduction 'SAINT (Bruker, 2002)'
_computing_publication_material 'SHELXL-97 (Sheldrick, 1997)'
_computing_structure_refinement 'SHELXL-97 (Sheldrick, 1997)'
_computing_structure_solution 'SHELXS-97 (Sheldrick, 1990)'
_diffrn_ambient_temperature 100(2)
_diffrn_measured_fraction_theta_full 0.999
_diffrn_measured_fraction_theta_max 0.999
_diffrn_measurement_device_type 'BRUKER SMART APEXII CCD'
_diffrn_measurement_method 'omega scans'
_diffrn_radiation_monochromator graphite
_diffrn_radiation_source 'fine-focus sealed tube'
_diffrn_radiation_type MoK\a
_diffrn_radiation_wavelength 0.71073
_diffrn_reflns_av_R_equivalents 0.0189
_diffrn_reflns_av_sigmaI/netI 0.0256
_diffrn_reflns_limit_h_max 15
_diffrn_reflns_limit_h_min -15
_diffrn_reflns_limit_k_max 8
_diffrn_reflns_limit_k_min -8
_diffrn_reflns_limit_l_max 16
_diffrn_reflns_limit_l_min -12
_diffrn_reflns_number 6576
_diffrn_reflns_theta_full 25.00
_diffrn_reflns_theta_max 25.03
_diffrn_reflns_theta_min 1.57
_exptl_absorpt_coefficient_mu 0.486
_exptl_absorpt_correction_T_max 0.9090
_exptl_absorpt_correction_T_min 0.8482
_exptl_absorpt_correction_type multi-scan
_exptl_absorpt_process_details 'SADABS; (Sheldrick, 2003)'
_exptl_crystal_colour colourless
_exptl_crystal_density_diffrn 1.597
_exptl_crystal_density_method 'not measured'
_exptl_crystal_description block
_exptl_crystal_F_000 676
_exptl_crystal_size_max 0.35
_exptl_crystal_size_mid 0.30
_exptl_crystal_size_min 0.20
_refine_diff_density_max 0.324
_refine_diff_density_min -0.233
_refine_diff_density_rms 0.059
_refine_ls_extinction_method none
_refine_ls_goodness_of_fit_ref 1.040
_refine_ls_hydrogen_treatment constr
_refine_ls_matrix_type full
_refine_ls_number_parameters 190
_refine_ls_number_reflns 2407
_refine_ls_number_restraints 0
_refine_ls_restrained_S_all 1.040
_refine_ls_R_factor_all 0.0343
_refine_ls_R_factor_gt 0.0317
_refine_ls_shift/su_max 0.002
_refine_ls_shift/su_mean 0.000
_refine_ls_structure_factor_coef Fsqd
_refine_ls_weighting_details 'calc w=1/[\s^2^(Fo^2^)+(0.0553P)^2^+0.7706P] where P=(Fo^2^+2Fc^2^)/3'
_refine_ls_weighting_scheme calc
_refine_ls_wR_factor_gt 0.0894
_refine_ls_wR_factor_ref 0.0917
_reflns_number_gt 2230
_reflns_number_total 2407
_reflns_threshold_expression >2sigma(I)
_cod_data_source_file cg901010v_si_004.cif
_cod_data_source_block 6_adip_mc286
_cod_original_sg_symbol_H-M P21/c
_cod_database_code 4502335

loop_
_symmetry_equiv_pos_as_xyz
'x, y, z'
'-x, y+1/2, -z+1/2'
'-x, -y, -z'
'x, -y-1/2, z-1/2'

loop_
_atom_site_label
_atom_site_type_symbol
_atom_site_fract_x
_atom_site_fract_y
_atom_site_fract_z
_atom_site_U_iso_or_equiv
_atom_site_adp_type
_atom_site_occupancy
_atom_site_symmetry_multiplicity
_atom_site_calc_flag
_atom_site_refinement_flags
Cl1 Cl 1.01327(3) 0.25606(6) 0.33377(3) 0.01791(15) Uani 1 1 d .
Cl2 Cl 1.19428(3) -0.01478(7) 0.39060(3) 0.02375(16) Uani 1 1 d .
O1 O 0.41001(10) 0.24263(16) 1.12299(9) 0.0159(3) Uani 1 1 d .
O2 O 0.32326(9) 0.07914(16) 1.00944(9) 0.0161(3) Uani 1 1 d .
N5 N 0.75119(12) -0.0535(2) 0.18197(11) 0.0168(3) Uani 1 1 d .
H4N H 0.7112 -0.0686 0.1277 0.020 Uiso 1 1 calc R
H5N H 0.8049 -0.1233 0.1965 0.020 Uiso 1 1 calc R
N4 N 0.64923(11) 0.17768(19) 0.21816(10) 0.0140(3) Uani 1 1 d .
N3 N 0.55776(11) 0.4242(2) 0.25499(11) 0.0163(3) Uani 1 1 d .
H2N H 0.5136 0.4040 0.2039 0.020 Uiso 1 1 calc R
H3N H 0.5489 0.5160 0.2921 0.020 Uiso 1 1 calc R
N2 N 0.70435(11) 0.35031(19) 0.35451(10) 0.0142(3) Uani 1 1 d .
H1N H 0.6956 0.4469 0.3881 0.017 Uiso 1 1 calc R
N1 N 0.78398(11) 0.24153(19) 0.38336(11) 0.0152(3) Uani 1 1 d .
C1 C 0.39250(13) 0.1926(2) 1.03807(13) 0.0139(4) Uani 1 1 d .
C2 C 0.98744(14) 0.0385(2) 0.36477(12) 0.0150(4) Uani 1 1 d .
C3 C 0.63754(13) 0.3165(2) 0.27596(12) 0.0132(4) Uani 1 1 d .
C4 C 0.73063(13) 0.0738(2) 0.24148(12) 0.0139(4) Uani 1 1 d .
C5 C 0.79782(13) 0.1042(2) 0.33045(12) 0.0139(4) Uani 1 1 d .
C6 C 1.06736(14) -0.0801(3) 0.39099(12) 0.0167(4) Uani 1 1 d .
C7 C 0.94501(15) -0.3100(3) 0.41297(13) 0.0187(4) Uani 1 1 d .
H7 H 0.9306 -0.4291 0.4302 0.022 Uiso 1 1 calc R
C8 C 0.88512(14) -0.0177(2) 0.36134(12) 0.0143(4) Uani 1 1 d .
C9 C 0.86433(14) -0.1936(2) 0.38545(12) 0.0165(4) Uani 1 1 d .
H9 H 0.7951 -0.2335 0.3830 0.020 Uiso 1 1 calc R
C10 C 0.52899(13) 0.4141(2) 0.99260(13) 0.0161(4) Uani 1 1 d .
H10A H 0.5754 0.4339 0.9428 0.019 Uiso 1 1 calc R
H10B H 0.5722 0.3828 1.0528 0.019 Uiso 1 1 calc R
C11 C 1.04610(15) -0.2543(2) 0.41555(13) 0.0188(4) Uani 1 1 d .
H11 H 1.1009 -0.3350 0.4341 0.023 Uiso 1 1 calc R
C12 C 0.45739(15) 0.2594(2) 0.96268(13) 0.0183(4) Uani 1 1 d .
H12A H 0.4105 0.2962 0.9056 0.022 Uiso 1 1 calc R
H12B H 0.4994 0.1588 0.9433 0.022 Uiso 1 1 calc R

loop_
_atom_site_aniso_label
_atom_site_aniso_U_11
_atom_site_aniso_U_22
_atom_site_aniso_U_33
_atom_site_aniso_U_23
_atom_site_aniso_U_13
_atom_site_aniso_U_12
Cl1 0.0175(3) 0.0177(3) 0.0189(3) 0.00144(17) 0.00394(18) -0.00178(16)
Cl2 0.0129(2) 0.0314(3) 0.0270(3) -0.0012(2) 0.00266(19) 0.00206(18)
O1 0.0186(7) 0.0170(7) 0.0117(6) 0.0003(5) 0.0007(5) -0.0032(5)
O2 0.0194(6) 0.0157(6) 0.0130(6) 0.0005(5) 0.0014(5) -0.0040(5)
N5 0.0164(8) 0.0194(8) 0.0137(8) -0.0034(6) -0.0019(6) 0.0045(6)
N4 0.0141(7) 0.0145(7) 0.0134(7) -0.0007(6) 0.0007(6) 0.0001(6)
N3 0.0172(8) 0.0164(8) 0.0145(7) -0.0036(6) -0.0014(6) 0.0029(6)
N2 0.0145(7) 0.0134(7) 0.0146(7) -0.0030(6) 0.0015(6) 0.0030(6)
N1 0.0137(7) 0.0173(8) 0.0148(7) -0.0007(6) 0.0024(6) 0.0009(6)
C1 0.0146(8) 0.0108(8) 0.0164(9) 0.0030(7) 0.0022(7) 0.0022(7)
C2 0.0191(9) 0.0166(9) 0.0096(8) -0.0017(7) 0.0033(7) -0.0003(7)
C3 0.0144(8) 0.0132(8) 0.0124(8) 0.0010(7) 0.0036(7) -0.0027(7)
C4 0.0140(8) 0.0144(9) 0.0137(9) 0.0012(7) 0.0034(7) -0.0017(7)
C5 0.0136(8) 0.0154(9) 0.0131(8) 0.0000(7) 0.0033(7) -0.0010(7)
C6 0.0140(8) 0.0244(10) 0.0112(8) -0.0030(7) 0.0003(7) 0.0014(7)
C7 0.0265(10) 0.0165(9) 0.0134(9) 0.0001(7) 0.0034(7) 0.0016(8)
C8 0.0165(9) 0.0180(9) 0.0084(8) -0.0024(7) 0.0011(7) 0.0008(7)
C9 0.0202(9) 0.0176(9) 0.0122(8) -0.0013(7) 0.0037(7) 0.0005(7)
C10 0.0154(9) 0.0166(9) 0.0169(9) 0.0020(7) 0.0050(7) -0.0008(7)
C11 0.0212(10) 0.0217(10) 0.0131(9) -0.0013(7) 0.0001(7) 0.0068(8)
C12 0.0238(10) 0.0157(9) 0.0168(9) -0.0018(7) 0.0075(8) -0.0024(7)

loop_
_atom_type_symbol
_atom_type_description
_atom_type_scat_dispersion_real
_atom_type_scat_dispersion_imag
_atom_type_scat_source
C C 0.0033 0.0016 'International Tables Vol C Tables 4.2.6.8 and 6.1.1.4'
H H 0.0000 0.0000 'International Tables Vol C Tables 4.2.6.8 and 6.1.1.4'
N N 0.0061 0.0033 'International Tables Vol C Tables 4.2.6.8 and 6.1.1.4'
O O 0.0106 0.0060 'International Tables Vol C Tables 4.2.6.8 and 6.1.1.4'
Cl Cl 0.1484 0.1585 'International Tables Vol C Tables 4.2.6.8 and 6.1.1.4'

loop_
_geom_angle_atom_site_label_1
_geom_angle_atom_site_label_2
_geom_angle_atom_site_label_3
_geom_angle
_geom_angle_site_symmetry_1
_geom_angle_site_symmetry_3
C4 N5 H4N 120.0 . .
C4 N5 H5N 120.0 . .
H4N N5 H5N 120.0 . .
C4 N4 C3 116.78(15) . .
C3 N3 H2N 120.0 . .
C3 N3 H3N 120.0 . .
H2N N3 H3N 120.0 . .
N1 N2 C3 122.40(14) . .
N1 N2 H1N 118.8 . .
C3 N2 H1N 118.8 . .
C5 N1 N2 117.59(15) . .
O1 C1 O2 123.22(16) . .
O1 C1 C12 121.00(16) . .
O2 C1 C12 115.73(15) . .
C6 C2 C8 120.17(17) . .
C6 C2 Cl1 120.50(14) . .
C8 C2 Cl1 119.31(14) . .
N3 C3 N4 118.77(16) . .
N3 C3 N2 118.98(16) . .
N4 C3 N2 122.25(15) . .
N5 C4 N4 119.01(16) . .
N5 C4 C5 120.71(16) . .
N4 C4 C5 120.25(16) . .
N1 C5 C4 120.41(16) . .
N1 C5 C8 118.36(16) . .
C4 C5 C8 121.21(15) . .
C2 C6 C11 120.19(17) . .
C2 C6 Cl2 120.62(15) . .
C11 C6 Cl2 119.18(14) . .
C11 C7 C9 120.64(18) . .
C11 C7 H7 119.7 . .
C9 C7 H7 119.7 . .
C9 C8 C2 119.30(16) . .
C9 C8 C5 119.18(16) . .
C2 C8 C5 121.50(16) . .
C7 C9 C8 119.90(17) . .
C7 C9 H9 120.1 . .
C8 C9 H9 120.1 . .
C12 C10 C10 112.60(19) . 3_667
C12 C10 H10A 109.1 . .
C10 C10 H10A 109.1 3_667 .
C12 C10 H10B 109.1 . .
C10 C10 H10B 109.1 3_667 .
H10A C10 H10B 107.8 . .
C7 C11 C6 119.79(17) . .
C7 C11 H11 120.1 . .
C6 C11 H11 120.1 . .
C1 C12 C10 115.78(15) . .
C1 C12 H12A 108.3 . .
C10 C12 H12A 108.3 . .
C1 C12 H12B 108.3 . .
C10 C12 H12B 108.3 . .
H12A C12 H12B 107.4 . .

loop_
_geom_bond_atom_site_label_1
_geom_bond_atom_site_label_2
_geom_bond_distance
_geom_bond_site_symmetry_2
Cl1 C2 1.7320(19) .
Cl2 C6 1.7300(19) .
O1 C1 1.248(2) .
O2 C1 1.272(2) .
N5 C4 1.318(2) .
N5 H4N 0.8800 .
N5 H5N 0.8800 .
N4 C4 1.328(2) .
N4 C3 1.341(2) .
N3 C3 1.324(2) .
N3 H2N 0.8800 .
N3 H3N 0.8800 .
N2 N1 1.347(2) .
N2 C3 1.349(2) .
N2 H1N 0.8800 .
N1 C5 1.296(2) .
C1 C12 1.519(2) .
C2 C6 1.388(3) .
C2 C8 1.397(3) .
C4 C5 1.460(2) .
C5 C8 1.487(2) .
C6 C11 1.387(3) .
C7 C11 1.382(3) .
C7 C9 1.388(3) .
C7 H7 0.9500 .
C8 C9 1.396(3) .
C9 H9 0.9500 .
C10 C12 1.519(3) .
C10 C10 1.521(3) 3_667
C10 H10A 0.9900 .
C10 H10B 0.9900 .
C11 H11 0.9500 .
C12 H12A 0.9900 .
C12 H12B 0.9900 .

loop_
_geom_hbond_atom_site_label_D
_geom_hbond_atom_site_label_H
_geom_hbond_atom_site_label_A
_geom_hbond_distance_DH
_geom_hbond_distance_HA
_geom_hbond_distance_DA
_geom_hbond_angle_DHA
_geom_hbond_site_symmetry_A
N5 H4N O2 0.88 1.93 2.760(2) 156.5 3_656
N5 H5N Cl1 0.88 2.62 3.4239(17) 151.6 2_745
N3 H2N O1 0.88 2.06 2.861(2) 151.5 1_554
N3 H3N O1 0.88 2.11 2.942(2) 157.4 2_656
N2 H1N O2 0.88 1.79 2.6270(19) 158.0 2_656
